data_4080699
loop_
_publ_author_name
'Glock, Carsten'
'Younis, Fadi M.'
'Ziemann, Steffen'
'G\"orls, Helmar'
'Imhof, Wolfgang'
'Krieck, Sven'
'Westerhausen, Matthias'

_publ_section_title
;
 2,6-Diisopropylphenylamides of Potassium and Calcium: A Primary Amido
 Ligand in s-Block Metal Chemistry with an Unprecedented Catalytic
 Reactivity
;
_journal_issue 9
_journal_name_full Organometallics
_journal_page_first 2649
_journal_paper_doi 10.1021/om4001007
_journal_volume 32
_journal_year 2013
_chemical_formula_moiety 'C44 H39 N, 0.5(C16 H10)'
_chemical_formula_sum 'C52 H44 N'
_chemical_formula_weight 682.88
_space_group_IT_number 2
_symmetry_cell_setting triclinic
_symmetry_space_group_name_Hall '-P 1'
_symmetry_space_group_name_H-M 'P -1'
_atom_sites_solution_hydrogens geom
_atom_sites_solution_primary direct
_atom_sites_solution_secondary difmap
_audit_creation_method SHELXL-97
_cell_angle_alpha 84.320(2)
_cell_angle_beta 75.873(2)
_cell_angle_gamma 71.276(2)
_cell_formula_units_Z 2
_cell_length_a 9.8977(3)
_cell_length_b 12.3541(3)
_cell_length_c 17.1276(6)
_cell_measurement_reflns_used 11904
_cell_measurement_temperature 133(2)
_cell_measurement_theta_max 27.52
_cell_measurement_theta_min 2.98
_cell_volume 1923.00(10)
_computing_cell_refinement DENZO
_computing_data_collection COLLECT
_computing_data_reduction DENZO
_computing_molecular_graphics SHELXTL/PC
_computing_publication_material SHELXL-97
_computing_structure_refinement 'SHELXL-97 (Sheldrick, 2008)'
_computing_structure_solution 'SHELXS-97 (Sheldrick, 2008)'
_diffrn_ambient_temperature 133(2)
_diffrn_measured_fraction_theta_full 0.966
_diffrn_measured_fraction_theta_max 0.966
_diffrn_measurement_device_type KappaCCD
_diffrn_measurement_method 'phi- + omega-scan'
_diffrn_radiation_monochromator graphite
_diffrn_radiation_source 'fine-focus sealed tube'
_diffrn_radiation_type MoK\a
_diffrn_radiation_wavelength 0.71073
_diffrn_reflns_av_R_equivalents 0.0286
_diffrn_reflns_av_sigmaI/netI 0.0426
_diffrn_reflns_limit_h_max 12
_diffrn_reflns_limit_h_min -12
_diffrn_reflns_limit_k_max 15
_diffrn_reflns_limit_k_min -15
_diffrn_reflns_limit_l_max 18
_diffrn_reflns_limit_l_min -22
_diffrn_reflns_number 11904
_diffrn_reflns_theta_full 27.52
_diffrn_reflns_theta_max 27.52
_diffrn_reflns_theta_min 2.98
_exptl_absorpt_coefficient_mu 0.067
_exptl_absorpt_correction_type none
_exptl_crystal_colour colourless
_exptl_crystal_density_diffrn 1.179
_exptl_crystal_density_method 'not measured'
_exptl_crystal_description prism
_exptl_crystal_F_000 726
_exptl_crystal_size_max 0.06
_exptl_crystal_size_mid 0.05
_exptl_crystal_size_min 0.04
_refine_diff_density_max 0.304
_refine_diff_density_min -0.277
_refine_diff_density_rms 0.051
_refine_ls_extinction_method none
_refine_ls_goodness_of_fit_ref 1.116
_refine_ls_hydrogen_treatment refall
_refine_ls_matrix_type full
_refine_ls_number_parameters 654
_refine_ls_number_reflns 8531
_refine_ls_number_restraints 0
_refine_ls_restrained_S_all 1.116
_refine_ls_R_factor_all 0.0792
_refine_ls_R_factor_gt 0.0625
_refine_ls_shift/su_max 0.000
_refine_ls_shift/su_mean 0.000
_refine_ls_structure_factor_coef Fsqd
_refine_ls_weighting_details 'calc w=1/[\s^2^(Fo^2^)+(0.0138P)^2^+2.1387P] where P=(Fo^2^+2Fc^2^)/3'
_refine_ls_weighting_scheme calc
_refine_ls_wR_factor_gt 0.1224
_refine_ls_wR_factor_ref 0.1333
_reflns_number_gt 7099
_reflns_number_total 8531
_reflns_threshold_expression >2sigma(I)
_cod_data_source_file om4001007_si_001.cif
_cod_data_source_block FO4616
_cod_original_cell_volume 1923.0(1)
_cod_database_code 4080699

loop_
_symmetry_equiv_pos_as_xyz
'x, y, z'
'-x, -y, -z'

loop_
_atom_site_label
_atom_site_type_symbol
_atom_site_fract_x
_atom_site_fract_y
_atom_site_fract_z
_atom_site_U_iso_or_equiv
_atom_site_adp_type
_atom_site_occupancy
_atom_site_symmetry_multiplicity
_atom_site_calc_flag
N8 N 0.21008(17) 0.08351(13) 0.21974(10) 0.0201(3) Uani 1 1 d
C1 C 0.0201(2) 0.25541(15) 0.22723(11) 0.0177(4) Uani 1 1 d
C2 C -0.1499(2) 0.28420(15) 0.24499(11) 0.0184(4) Uani 1 1 d
C3 C -0.2062(2) 0.30562(16) 0.16912(12) 0.0212(4) Uani 1 1 d
H3 H -0.312(2) 0.3534(19) 0.1763(13) 0.024(6) Uiso 1 1 d
C4 C -0.1391(2) 0.26763(17) 0.09451(12) 0.0232(4) Uani 1 1 d
H4 H -0.198(2) 0.2940(18) 0.0526(13) 0.023(6) Uiso 1 1 d
C5 C 0.0050(2) 0.18799(17) 0.06297(12) 0.0242(4) Uani 1 1 d
H5 H 0.023(2) 0.1714(19) 0.0054(14) 0.026(6) Uiso 1 1 d
C6 C 0.1171(2) 0.13158(16) 0.09814(12) 0.0218(4) Uani 1 1 d
C7 C 0.1175(2) 0.15202(15) 0.17966(11) 0.0184(4) Uani 1 1 d
C9 C 0.1780(2) 0.12818(15) 0.29762(11) 0.0190(4) Uani 1 1 d
C10 C 0.0690(2) 0.23042(15) 0.30619(11) 0.0183(4) Uani 1 1 d
C11 C -0.0084(2) 0.30995(16) 0.37105(11) 0.0196(4) Uani 1 1 d
C12 C -0.1346(2) 0.38966(16) 0.36161(12) 0.0201(4) Uani 1 1 d
H12 H -0.190(3) 0.4458(19) 0.4030(14) 0.026(6) Uiso 1 1 d
C13 C -0.1851(2) 0.40333(15) 0.28373(11) 0.0186(4) Uani 1 1 d
H13 H -0.292(2) 0.4491(19) 0.2898(13) 0.024(6) Uiso 1 1 d
C14 C -0.0798(2) 0.45535(15) 0.22298(11) 0.0190(4) Uani 1 1 d
C15 C 0.0399(2) 0.37064(15) 0.19084(11) 0.0181(4) Uani 1 1 d
C21 C -0.2153(2) 0.19938(16) 0.30263(12) 0.0212(4) Uani 1 1 d
H21 H -0.175(2) 0.1909(17) 0.3516(13) 0.017(5) Uiso 1 1 d
C22 C -0.3824(2) 0.24403(19) 0.32683(14) 0.0296(5) Uani 1 1 d
H22A H -0.428(3) 0.2547(19) 0.2779(14) 0.028(6) Uiso 1 1 d
H22B H -0.418(3) 0.319(2) 0.3564(16) 0.044(7) Uiso 1 1 d
H22C H -0.422(3) 0.188(2) 0.3646(16) 0.039(7) Uiso 1 1 d
C23 C -0.1674(3) 0.08075(18) 0.26664(15) 0.0313(5) Uani 1 1 d
H23A H -0.060(3) 0.046(2) 0.2599(15) 0.035(7) Uiso 1 1 d
H23B H -0.219(3) 0.031(2) 0.3042(15) 0.034(6) Uiso 1 1 d
H23C H -0.196(3) 0.086(2) 0.2123(17) 0.045(7) Uiso 1 1 d
C61 C 0.2523(2) 0.04481(17) 0.05057(12) 0.0242(4) Uani 1 1 d
H61 H 0.313(2) 0.0061(19) 0.0904(14) 0.025(6) Uiso 1 1 d
C62 C 0.2142(3) -0.0460(2) 0.01308(18) 0.0400(6) Uani 1 1 d
H62A H 0.161(3) -0.014(2) -0.0314(17) 0.046(8) Uiso 1 1 d
H62B H 0.155(3) -0.084(2) 0.0568(19) 0.054(9) Uiso 1 1 d
H62C H 0.306(4) -0.106(3) -0.0117(19) 0.060(9) Uiso 1 1 d
C63 C 0.3391(3) 0.1069(2) -0.01331(15) 0.0354(5) Uani 1 1 d
H63A H 0.271(3) 0.153(2) -0.0491(16) 0.041(7) Uiso 1 1 d
H63B H 0.380(3) 0.159(3) 0.0146(19) 0.062(9) Uiso 1 1 d
H63C H 0.427(3) 0.051(2) -0.0479(17) 0.049(8) Uiso 1 1 d
C91 C 0.2617(2) 0.05799(15) 0.35544(11) 0.0206(4) Uani 1 1 d
C92 C 0.1918(2) 0.03672(17) 0.43353(13) 0.0272(4) Uani 1 1 d
H92 H 0.085(3) 0.068(2) 0.4497(15) 0.034(6) Uiso 1 1 d
C93 C 0.2729(3) -0.03104(19) 0.48668(14) 0.0334(5) Uani 1 1 d
H93 H 0.221(3) -0.044(2) 0.5411(18) 0.048(8) Uiso 1 1 d
C94 C 0.4233(3) -0.07701(19) 0.46166(14) 0.0342(5) Uani 1 1 d
H94 H 0.479(3) -0.123(2) 0.5007(16) 0.042(7) Uiso 1 1 d
C95 C 0.4936(2) -0.05717(18) 0.38396(14) 0.0298(5) Uani 1 1 d
H95 H 0.602(3) -0.088(2) 0.3654(15) 0.036(7) Uiso 1 1 d
C96 C 0.4133(2) 0.00950(16) 0.33070(13) 0.0245(4) Uani 1 1 d
H96 H 0.464(2) 0.0240(18) 0.2756(14) 0.021(5) Uiso 1 1 d
C111 C 0.0500(2) 0.30870(16) 0.44361(12) 0.0223(4) Uani 1 1 d
C112 C -0.0369(2) 0.3062(2) 0.52048(13) 0.0326(5) Uani 1 1 d
H11A H -0.135(3) 0.298(2) 0.5259(16) 0.041(7) Uiso 1 1 d
C113 C 0.0172(3) 0.3077(2) 0.58804(14) 0.0413(6) Uani 1 1 d
H11B H -0.045(3) 0.306(2) 0.6417(17) 0.047(8) Uiso 1 1 d
C114 C 0.1572(3) 0.3128(2) 0.57935(14) 0.0356(5) Uani 1 1 d
H11C H 0.197(3) 0.314(2) 0.6287(16) 0.042(7) Uiso 1 1 d
C115 C 0.2445(2) 0.31698(18) 0.50304(14) 0.0307(5) Uani 1 1 d
H11D H 0.344(3) 0.322(2) 0.4969(14) 0.033(6) Uiso 1 1 d
C116 C 0.1914(2) 0.31389(17) 0.43543(13) 0.0262(4) Uani 1 1 d
H11E H 0.253(3) 0.316(2) 0.3823(15) 0.031(6) Uiso 1 1 d
C141 C -0.1116(2) 0.58026(15) 0.21226(11) 0.0194(4) Uani 1 1 d
C142 C -0.0033(2) 0.63282(17) 0.20460(13) 0.0251(4) Uani 1 1 d
H14A H 0.095(3) 0.586(2) 0.2075(14) 0.032(6) Uiso 1 1 d
C143 C -0.0368(3) 0.75110(18) 0.19636(14) 0.0296(5) Uani 1 1 d
H14B H 0.042(3) 0.784(2) 0.1919(16) 0.042(7) Uiso 1 1 d
C144 C -0.1783(2) 0.81803(17) 0.19505(13) 0.0285(4) Uani 1 1 d
H14C H -0.201(3) 0.902(2) 0.1891(15) 0.039(7) Uiso 1 1 d
C145 C -0.2868(2) 0.76748(17) 0.20302(13) 0.0275(4) Uani 1 1 d
H14D H -0.387(3) 0.814(2) 0.2023(15) 0.037(7) Uiso 1 1 d
C146 C -0.2547(2) 0.64943(16) 0.21152(12) 0.0224(4) Uani 1 1 d
H14E H -0.335(2) 0.6152(18) 0.2165(13) 0.022(5) Uiso 1 1 d
C151 C 0.1773(2) 0.37565(15) 0.13470(11) 0.0199(4) Uani 1 1 d
C152 C 0.3126(2) 0.31851(16) 0.15408(12) 0.0226(4) Uani 1 1 d
H15A H 0.309(2) 0.2802(19) 0.2090(14) 0.024(6) Uiso 1 1 d
C153 C 0.4425(2) 0.31935(17) 0.10045(13) 0.0266(4) Uani 1 1 d
H15B H 0.536(3) 0.281(2) 0.1162(14) 0.031(6) Uiso 1 1 d
C154 C 0.4402(2) 0.37685(18) 0.02707(13) 0.0302(5) Uani 1 1 d
H15C H 0.536(3) 0.376(2) -0.0102(15) 0.036(7) Uiso 1 1 d
C155 C 0.3072(3) 0.43361(19) 0.00718(14) 0.0334(5) Uani 1 1 d
H15D H 0.306(3) 0.472(2) -0.0446(17) 0.043(7) Uiso 1 1 d
C156 C 0.1764(2) 0.43323(18) 0.06061(13) 0.0274(4) Uani 1 1 d
H15E H 0.083(3) 0.467(2) 0.0465(15) 0.037(7) Uiso 1 1 d
C45 C 0.4772(2) 0.52463(17) 0.46563(12) 0.0267(4) Uani 1 1 d
C46 C 0.4368(2) 0.56656(18) 0.40557(13) 0.0270(4) Uani 1 1 d
C47 C 0.3964(2) 0.61649(17) 0.33221(12) 0.0237(4) Uani 1 1 d
C48 C 0.4008(2) 0.54750(17) 0.27072(13) 0.0257(4) Uani 1 1 d
H48 H 0.425(3) 0.463(2) 0.2815(14) 0.032(6) Uiso 1 1 d
C49 C 0.3738(2) 0.59527(18) 0.19764(13) 0.0273(4) Uani 1 1 d
H49 H 0.378(3) 0.546(2) 0.1526(15) 0.038(7) Uiso 1 1 d
C50 C 0.3397(2) 0.71342(18) 0.18506(13) 0.0289(4) Uani 1 1 d
H50 H 0.322(2) 0.7450(19) 0.1318(14) 0.026(6) Uiso 1 1 d
C51 C 0.3294(2) 0.78280(18) 0.24625(14) 0.0291(4) Uani 1 1 d
H51 H 0.310(3) 0.867(2) 0.2361(16) 0.048(8) Uiso 1 1 d
C52 C 0.3581(2) 0.73538(17) 0.31941(13) 0.0266(4) Uani 1 1 d
H52 H 0.356(3) 0.785(2) 0.3637(15) 0.037(7) Uiso 1 1 d

loop_
_atom_site_aniso_label
_atom_site_aniso_U_11
_atom_site_aniso_U_22
_atom_site_aniso_U_33
_atom_site_aniso_U_23
_atom_site_aniso_U_13
_atom_site_aniso_U_12
N8 0.0210(8) 0.0168(7) 0.0213(8) -0.0006(6) -0.0052(6) -0.0037(6)
C1 0.0185(9) 0.0145(8) 0.0199(9) -0.0004(7) -0.0055(7) -0.0038(7)
C2 0.0172(9) 0.0148(8) 0.0217(9) -0.0015(7) -0.0044(7) -0.0026(7)
C3 0.0182(9) 0.0184(9) 0.0268(10) 0.0001(7) -0.0081(8) -0.0035(7)
C4 0.0238(10) 0.0217(9) 0.0243(10) 0.0005(7) -0.0106(8) -0.0035(8)
C5 0.0264(10) 0.0237(10) 0.0219(10) -0.0033(8) -0.0082(8) -0.0038(8)
C6 0.0229(9) 0.0173(9) 0.0233(10) -0.0018(7) -0.0054(8) -0.0031(7)
C7 0.0191(9) 0.0142(8) 0.0209(9) -0.0010(7) -0.0048(7) -0.0034(7)
C9 0.0196(9) 0.0163(8) 0.0209(9) 0.0011(7) -0.0057(7) -0.0046(7)
C10 0.0186(9) 0.0186(9) 0.0171(9) 0.0013(7) -0.0043(7) -0.0052(7)
C11 0.0202(9) 0.0190(9) 0.0190(9) 0.0002(7) -0.0049(7) -0.0050(7)
C12 0.0197(9) 0.0165(9) 0.0228(9) -0.0019(7) -0.0027(7) -0.0049(7)
C13 0.0166(9) 0.0135(8) 0.0231(9) -0.0006(7) -0.0050(7) -0.0006(7)
C14 0.0197(9) 0.0181(9) 0.0203(9) 0.0002(7) -0.0074(7) -0.0052(7)
C15 0.0203(9) 0.0153(8) 0.0193(9) 0.0016(7) -0.0064(7) -0.0057(7)
C21 0.0224(9) 0.0183(9) 0.0229(10) 0.0007(7) -0.0048(8) -0.0067(7)
C22 0.0243(10) 0.0269(11) 0.0352(12) 0.0024(9) -0.0016(9) -0.0093(9)
C23 0.0346(12) 0.0198(10) 0.0371(12) -0.0026(9) -0.0001(10) -0.0106(9)
C61 0.0226(10) 0.0241(10) 0.0220(10) -0.0050(8) -0.0054(8) -0.0002(8)
C62 0.0357(13) 0.0314(12) 0.0492(15) -0.0175(11) -0.0107(12) 0.0006(10)
C63 0.0270(11) 0.0398(13) 0.0301(12) -0.0010(10) -0.0017(9) -0.0014(10)
C91 0.0237(9) 0.0153(8) 0.0228(9) -0.0004(7) -0.0093(8) -0.0030(7)
C92 0.0310(11) 0.0219(10) 0.0265(10) 0.0011(8) -0.0090(9) -0.0037(8)
C93 0.0470(14) 0.0276(11) 0.0249(11) 0.0043(9) -0.0119(10) -0.0091(10)
C94 0.0473(14) 0.0241(11) 0.0352(12) 0.0029(9) -0.0257(11) -0.0053(10)
C95 0.0270(11) 0.0217(10) 0.0419(13) -0.0009(9) -0.0170(10) -0.0024(8)
C96 0.0262(10) 0.0188(9) 0.0295(11) -0.0007(8) -0.0111(8) -0.0045(8)
C111 0.0233(10) 0.0165(9) 0.0251(10) -0.0038(7) -0.0081(8) -0.0003(7)
C112 0.0261(11) 0.0445(13) 0.0239(11) -0.0048(9) -0.0049(9) -0.0057(10)
C113 0.0342(13) 0.0600(17) 0.0224(11) -0.0079(11) -0.0043(10) -0.0040(11)
C114 0.0381(13) 0.0372(12) 0.0305(12) -0.0097(10) -0.0168(10) -0.0007(10)
C115 0.0273(11) 0.0263(11) 0.0399(13) -0.0048(9) -0.0142(9) -0.0042(9)
C116 0.0268(10) 0.0232(10) 0.0276(11) -0.0022(8) -0.0057(9) -0.0062(8)
C141 0.0220(9) 0.0162(9) 0.0183(9) -0.0006(7) -0.0053(7) -0.0031(7)
C142 0.0249(10) 0.0221(10) 0.0295(11) -0.0014(8) -0.0089(8) -0.0066(8)
C143 0.0349(12) 0.0246(10) 0.0351(12) 0.0010(9) -0.0117(9) -0.0148(9)
C144 0.0382(12) 0.0151(9) 0.0318(11) -0.0013(8) -0.0099(9) -0.0058(8)
C145 0.0284(11) 0.0188(9) 0.0300(11) 0.0011(8) -0.0064(9) -0.0006(8)
C146 0.0213(9) 0.0184(9) 0.0264(10) -0.0004(7) -0.0063(8) -0.0039(7)
C151 0.0195(9) 0.0164(8) 0.0236(9) -0.0033(7) -0.0053(7) -0.0041(7)
C152 0.0229(10) 0.0208(9) 0.0240(10) -0.0016(8) -0.0054(8) -0.0064(8)
C153 0.0195(10) 0.0239(10) 0.0359(12) -0.0070(8) -0.0034(8) -0.0062(8)
C154 0.0275(11) 0.0277(11) 0.0319(11) -0.0056(9) 0.0057(9) -0.0116(9)
C155 0.0418(13) 0.0300(11) 0.0252(11) 0.0036(9) -0.0013(9) -0.0126(10)
C156 0.0277(11) 0.0265(10) 0.0250(10) 0.0024(8) -0.0060(8) -0.0052(8)
C45 0.0240(10) 0.0251(10) 0.0274(11) -0.0028(8) -0.0029(8) -0.0043(8)
C46 0.0238(10) 0.0256(10) 0.0283(11) -0.0039(8) -0.0033(8) -0.0039(8)
C47 0.0187(9) 0.0256(10) 0.0247(10) -0.0010(8) -0.0031(8) -0.0049(8)
C48 0.0215(10) 0.0206(10) 0.0327(11) -0.0027(8) -0.0058(8) -0.0032(8)
C49 0.0249(10) 0.0242(10) 0.0321(11) -0.0056(8) -0.0088(8) -0.0034(8)
C50 0.0292(11) 0.0283(11) 0.0280(11) 0.0009(8) -0.0118(9) -0.0037(8)
C51 0.0293(11) 0.0218(10) 0.0351(12) -0.0004(8) -0.0091(9) -0.0052(8)
C52 0.0272(11) 0.0219(10) 0.0297(11) -0.0042(8) -0.0051(8) -0.0061(8)

loop_
_atom_type_symbol
_atom_type_description
_atom_type_scat_dispersion_real
_atom_type_scat_dispersion_imag
_atom_type_scat_source
C C 0.0033 0.0016 'International Tables Vol C Tables 4.2.6.8 and 6.1.1.4'
H H 0.0000 0.0000 'International Tables Vol C Tables 4.2.6.8 and 6.1.1.4'
N N 0.0061 0.0033 'International Tables Vol C Tables 4.2.6.8 and 6.1.1.4'

loop_
_geom_angle_atom_site_label_1
_geom_angle_atom_site_label_2
_geom_angle_atom_site_label_3
_geom_angle
_geom_angle_site_symmetry_3
C7 N8 C9 108.08(15) .
C7 C1 C10 101.63(14) .
C7 C1 C15 115.01(15) .
C10 C1 C15 109.55(14) .
C7 C1 C2 120.34(15) .
C10 C1 C2 109.02(15) .
C15 C1 C2 101.16(14) .
C3 C2 C21 110.97(15) .
C3 C2 C1 112.14(15) .
C21 C2 C1 115.90(15) .
C3 C2 C13 107.79(15) .
C21 C2 C13 113.24(15) .
C1 C2 C13 95.72(13) .
C4 C3 C2 130.01(18) .
C4 C3 H3 115.5(13) .
C2 C3 H3 114.4(13) .
C3 C4 C5 131.40(19) .
C3 C4 H4 116.2(13) .
C5 C4 H4 112.3(13) .
C6 C5 C4 131.93(19) .
C6 C5 H5 114.4(13) .
C4 C5 H5 113.7(13) .
C5 C6 C7 122.73(17) .
C5 C6 C61 119.93(18) .
C7 C6 C61 117.31(16) .
N8 C7 C6 123.09(16) .
N8 C7 C1 111.68(16) .
C6 C7 C1 125.15(16) .
C10 C9 N8 112.06(16) .
C10 C9 C91 131.07(17) .
N8 C9 C91 116.85(16) .
C9 C10 C11 135.48(17) .
C9 C10 C1 106.40(15) .
C11 C10 C1 118.03(16) .
C12 C11 C10 117.01(17) .
C12 C11 C111 120.68(17) .
C10 C11 C111 122.25(16) .
C11 C12 C13 121.66(17) .
C11 C12 H12 120.3(14) .
C13 C12 H12 117.6(14) .
C12 C13 C14 105.42(15) .
C12 C13 C2 111.40(15) .
C14 C13 C2 101.01(14) .
C12 C13 H13 113.0(13) .
C14 C13 H13 114.1(13) .
C2 C13 H13 111.2(12) .
C15 C14 C141 129.90(18) .
C15 C14 C13 108.75(16) .
C141 C14 C13 121.14(16) .
C14 C15 C151 130.14(17) .
C14 C15 C1 108.47(16) .
C151 C15 C1 121.26(15) .
C22 C21 C23 109.53(17) .
C22 C21 C2 112.03(16) .
C23 C21 C2 112.21(16) .
C22 C21 H21 109.1(12) .
C23 C21 H21 107.4(12) .
C2 C21 H21 106.3(12) .
C21 C22 H22A 111.4(13) .
C21 C22 H22B 111.6(15) .
H22A C22 H22B 110(2) .
C21 C22 H22C 110.3(15) .
H22A C22 H22C 107.2(19) .
H22B C22 H22C 107(2) .
C21 C23 H23A 109.6(14) .
C21 C23 H23B 109.0(14) .
H23A C23 H23B 110(2) .
C21 C23 H23C 110.6(15) .
H23A C23 H23C 111(2) .
H23B C23 H23C 108(2) .
C63 C61 C6 109.57(17) .
C63 C61 C62 111.2(2) .
C6 C61 C62 112.50(18) .
C63 C61 H61 109.0(13) .
C6 C61 H61 105.9(13) .
C62 C61 H61 108.5(13) .
C61 C62 H62A 112.8(15) .
C61 C62 H62B 109.0(17) .
H62A C62 H62B 111(2) .
C61 C62 H62C 109.7(18) .
H62A C62 H62C 107(2) .
H62B C62 H62C 108(2) .
C61 C63 H63A 107.5(15) .
C61 C63 H63B 110.0(17) .
H63A C63 H63B 113(2) .
C61 C63 H63C 111.2(16) .
H63A C63 H63C 109(2) .
H63B C63 H63C 107(2) .
C92 C91 C96 119.21(18) .
C92 C91 C9 121.20(18) .
C96 C91 C9 119.57(18) .
C91 C92 C93 120.1(2) .
C91 C92 H92 118.7(15) .
C93 C92 H92 121.1(15) .
C94 C93 C92 120.0(2) .
C94 C93 H93 121.8(17) .
C92 C93 H93 118.2(17) .
C95 C94 C93 120.3(2) .
C95 C94 H94 121.1(16) .
C93 C94 H94 118.5(16) .
C94 C95 C96 119.9(2) .
C94 C95 H95 121.4(15) .
C96 C95 H95 118.7(15) .
C95 C96 C91 120.4(2) .
C95 C96 H96 119.8(13) .
C91 C96 H96 119.8(13) .
C112 C111 C116 118.83(19) .
C112 C111 C11 120.73(18) .
C116 C111 C11 120.40(18) .
C111 C112 C113 120.4(2) .
C111 C112 H11A 118.4(15) .
C113 C112 H11A 121.1(15) .
C114 C113 C112 120.3(2) .
C114 C113 H11B 120.2(16) .
C112 C113 H11B 119.5(17) .
C113 C114 C115 119.9(2) .
C113 C114 H11C 120.7(15) .
C115 C114 H11C 119.3(15) .
C114 C115 C116 119.9(2) .
C114 C115 H11D 119.9(14) .
C116 C115 H11D 120.3(14) .
C115 C116 C111 120.6(2) .
C115 C116 H11E 119.7(14) .
C111 C116 H11E 119.6(14) .
C142 C141 C146 118.44(17) .
C142 C141 C14 121.79(17) .
C146 C141 C14 119.75(17) .
C143 C142 C141 120.71(19) .
C143 C142 H14A 119.8(14) .
C141 C142 H14A 119.4(14) .
C144 C143 C142 120.1(2) .
C144 C143 H14B 122.1(16) .
C142 C143 H14B 117.8(16) .
C145 C144 C143 119.93(19) .
C145 C144 H14C 120.9(15) .
C143 C144 H14C 119.2(15) .
C144 C145 C146 120.4(2) .
C144 C145 H14D 120.8(15) .
C146 C145 H14D 118.7(15) .
C145 C146 C141 120.39(19) .
C145 C146 H14E 118.7(13) .
C141 C146 H14E 120.9(13) .
C156 C151 C152 118.50(18) .
C156 C151 C15 121.25(17) .
C152 C151 C15 120.21(17) .
C153 C152 C151 120.60(19) .
C153 C152 H15A 122.9(13) .
C151 C152 H15A 116.4(13) .
C154 C153 C152 120.4(2) .
C154 C153 H15B 120.5(14) .
C152 C153 H15B 119.1(14) .
C153 C154 C155 119.6(2) .
C153 C154 H15C 118.2(14) .
C155 C154 H15C 122.2(14) .
C154 C155 C156 120.4(2) .
C154 C155 H15D 119.5(16) .
C156 C155 H15D 120.0(16) .
C155 C156 C151 120.5(2) .
C155 C156 H15E 121.9(15) .
C151 C156 H15E 117.4(15) .
C46 C45 C45 179.2(3) 2_666
C45 C46 C47 176.9(2) .
C52 C47 C48 118.93(19) .
C52 C47 C46 120.22(18) .
C48 C47 C46 120.79(18) .
C49 C48 C47 120.58(19) .
C49 C48 H48 121.4(14) .
C47 C48 H48 118.0(14) .
C48 C49 C50 119.77(19) .
C48 C49 H49 120.9(14) .
C50 C49 H49 119.3(14) .
C51 C50 C49 120.2(2) .
C51 C50 H50 121.9(13) .
C49 C50 H50 117.8(13) .
C50 C51 C52 120.3(2) .
C50 C51 H51 120.0(16) .
C52 C51 H51 119.5(16) .
C51 C52 C47 120.11(19) .
C51 C52 H52 121.0(14) .
C47 C52 H52 118.8(14) .

loop_
_geom_bond_atom_site_label_1
_geom_bond_atom_site_label_2
_geom_bond_distance
_geom_bond_site_symmetry_2
N8 C7 1.312(2) .
N8 C9 1.418(2) .
C1 C7 1.502(2) .
C1 C10 1.516(2) .
C1 C15 1.548(2) .
C1 C2 1.562(2) .
C2 C3 1.504(3) .
C2 C21 1.552(3) .
C2 C13 1.575(2) .
C3 C4 1.341(3) .
C3 H3 1.00(2) .
C4 C5 1.457(3) .
C4 H4 1.00(2) .
C5 C6 1.352(3) .
C5 H5 0.99(2) .
C6 C7 1.444(3) .
C6 C61 1.524(3) .
C9 C10 1.366(3) .
C9 C91 1.479(3) .
C10 C11 1.450(2) .
C11 C12 1.355(3) .
C11 C111 1.490(3) .
C12 C13 1.511(3) .
C12 H12 0.97(2) .
C13 C14 1.533(3) .
C13 H13 1.01(2) .
C14 C15 1.342(3) .
C14 C141 1.475(2) .
C15 C151 1.477(3) .
C21 C22 1.529(3) .
C21 C23 1.531(3) .
C21 H21 0.99(2) .
C22 H22A 1.02(2) .
C22 H22B 1.02(3) .
C22 H22C 1.00(3) .
C23 H23A 0.99(3) .
C23 H23B 1.01(3) .
C23 H23C 1.03(3) .
C61 C63 1.524(3) .
C61 C62 1.531(3) .
C61 H61 1.00(2) .
C62 H62A 1.01(3) .
C62 H62B 1.01(3) .
C62 H62C 1.00(3) .
C63 H63A 1.02(3) .
C63 H63B 1.06(3) .
C63 H63C 1.02(3) .
C91 C92 1.390(3) .
C91 C96 1.398(3) .
C92 C93 1.396(3) .
C92 H92 0.98(3) .
C93 C94 1.384(3) .
C93 H93 0.97(3) .
C94 C95 1.381(3) .
C94 H94 0.99(3) .
C95 C96 1.388(3) .
C95 H95 1.00(3) .
C96 H96 0.98(2) .
C111 C112 1.389(3) .
C111 C116 1.394(3) .
C112 C113 1.393(3) .
C112 H11A 0.99(3) .
C113 C114 1.378(4) .
C113 H11B 0.98(3) .
C114 C115 1.386(3) .
C114 H11C 1.02(3) .
C115 C116 1.392(3) .
C115 H11D 0.99(3) .
C116 H11E 0.97(2) .
C141 C142 1.396(3) .
C141 C146 1.402(3) .
C142 C143 1.392(3) .
C142 H14A 0.97(2) .
C143 C144 1.384(3) .
C143 H14B 0.97(3) .
C144 C145 1.380(3) .
C144 H14C 0.99(3) .
C145 C146 1.390(3) .
C145 H14D 0.98(3) .
C146 H14E 0.99(2) .
C151 C156 1.393(3) .
C151 C152 1.402(3) .
C152 C153 1.388(3) .
C152 H15A 1.01(2) .
C153 C154 1.383(3) .
C153 H15B 0.98(2) .
C154 C155 1.386(3) .
C154 H15C 1.01(3) .
C155 C156 1.392(3) .
C155 H15D 0.97(3) .
C156 H15E 0.97(3) .
C45 C46 1.204(3) .
C45 C45 1.379(4) 2_666
C46 C47 1.432(3) .
C47 C52 1.403(3) .
C47 C48 1.403(3) .
C48 C49 1.379(3) .
C48 H48 1.00(2) .
C49 C50 1.396(3) .
C49 H49 1.02(3) .
C50 C51 1.383(3) .
C50 H50 0.99(2) .
C51 C52 1.384(3) .
C51 H51 1.00(3) .
C52 H52 1.01(3) .
